data_7108553
loop_
_publ_author_name
'Skye Fortier'
'Octavio Gonzalez-del Moral'
'Chun-Hsing Chen'
'Maren Pink'
'Daniel J. Mindiola'
'Kenneth G. Caulton'

_publ_section_title
;
 Probing the redox non-innocence of dinuclear, three-coordinate Co(II)
 nindigo complexes: not simply beta-diketiminate variants
;
_journal_name_full Chem.Commun.
_journal_page_first 11082
_journal_paper_doi 10.1039/c2cc34560a
_journal_volume 48
_journal_year 2012
_chemical_formula_sum 'C60 H102 Co2 K N6 O8 Si4'
_chemical_formula_weight 1304.80
_chemical_name_systematic
;
?
;
_space_group_IT_number 43
_symmetry_cell_setting orthorhombic
_symmetry_space_group_name_Hall 'F 2 -2d'
_symmetry_space_group_name_H-M 'F d d 2'
_atom_sites_solution_hydrogens geom
_atom_sites_solution_primary direct
_atom_sites_solution_secondary difmap
_audit_creation_method SHELXL-97
_cell_angle_alpha 90.00
_cell_angle_beta 90.00
_cell_angle_gamma 90.00
_cell_formula_units_Z 32
_cell_length_a 37.418(3)
_cell_length_b 48.552(2)
_cell_length_c 31.7292(14)
_cell_measurement_temperature 150(2)
_cell_volume 57643(6)
_computing_structure_refinement 'SHELXL-97 (Sheldrick, 2008)'
_computing_structure_solution 'SHELXS-97 (Sheldrick, 2008)'
_diffrn_ambient_temperature 150(2)
_diffrn_measured_fraction_theta_full 0.990
_diffrn_measured_fraction_theta_max 0.990
_diffrn_measurement_device_type 'Bruker Kappa Apex2'
_diffrn_measurement_method '\f & \w scans'
_diffrn_radiation_monochromator graphite
_diffrn_radiation_source 'fine-focus sealed tube'
_diffrn_radiation_type MoK\a
_diffrn_radiation_wavelength 0.71073
_diffrn_reflns_av_R_equivalents 0.0443
_diffrn_reflns_av_sigmaI/netI 0.0422
_diffrn_reflns_limit_h_max 50
_diffrn_reflns_limit_h_min -49
_diffrn_reflns_limit_k_max 64
_diffrn_reflns_limit_k_min -63
_diffrn_reflns_limit_l_max 41
_diffrn_reflns_limit_l_min -42
_diffrn_reflns_number 138041
_diffrn_reflns_theta_full 28.42
_diffrn_reflns_theta_max 28.42
_diffrn_reflns_theta_min 1.80
_exptl_absorpt_coefficient_mu 0.635
_exptl_absorpt_correction_T_max 1.00
_exptl_absorpt_correction_T_min 0.788
_exptl_absorpt_correction_type multi-scan
_exptl_absorpt_process_details SADABS
_exptl_crystal_colour 'dark purple'
_exptl_crystal_density_diffrn 1.203
_exptl_crystal_density_method 'not measured'
_exptl_crystal_description irregular
_exptl_crystal_F_000 22304
_exptl_crystal_size_max 0.932
_exptl_crystal_size_mid 0.376
_exptl_crystal_size_min 0.266
_refine_diff_density_max 2.215
_refine_diff_density_min -0.464
_refine_diff_density_rms 0.116
_refine_ls_abs_structure_details 'Flack H D (1983), Acta Cryst. A39, 876-881'
_refine_ls_abs_structure_Flack 0.506(15)
_refine_ls_extinction_method none
_refine_ls_goodness_of_fit_ref 1.390
_refine_ls_hydrogen_treatment constr
_refine_ls_matrix_type full
_refine_ls_number_parameters 1443
_refine_ls_number_reflns 34323
_refine_ls_number_restraints 1
_refine_ls_restrained_S_all 1.390
_refine_ls_R_factor_all 0.1290
_refine_ls_R_factor_gt 0.0732
_refine_ls_shift/su_max 0.047
_refine_ls_shift/su_mean 0.001
_refine_ls_structure_factor_coef Fsqd
_refine_ls_weighting_details 'calc w=1/[\s^2^(Fo^2^)+(0.1000P)^2^+0.3618P] where P=(Fo^2^+2Fc^2^)/3'
_refine_ls_weighting_scheme calc
_refine_ls_wR_factor_gt 0.1796
_refine_ls_wR_factor_ref 0.2233
_reflns_number_gt 22023
_reflns_number_total 34323
_reflns_threshold_expression >2sigma(I)
_cod_data_source_file c2cc34560a.txt
_cod_data_source_block 12083
_cod_original_cell_volume 57643(5)
_cod_database_code 7108553

loop_
_symmetry_equiv_pos_as_xyz
'x, y, z'
'-x, -y, z'
'x+1/4, -y+1/4, z+1/4'
'-x+1/4, y+1/4, z+1/4'
'x, y+1/2, z+1/2'
'-x, -y+1/2, z+1/2'
'x+1/4, -y+3/4, z+3/4'
'-x+1/4, y+3/4, z+3/4'
'x+1/2, y, z+1/2'
'-x+1/2, -y, z+1/2'
'x+3/4, -y+1/4, z+3/4'
'-x+3/4, y+1/4, z+3/4'
'x+1/2, y+1/2, z'
'-x+1/2, -y+1/2, z'
'x+3/4, -y+3/4, z+1/4'
'-x+3/4, y+3/4, z+1/4'

loop_
_atom_site_label
_atom_site_type_symbol
_atom_site_fract_x
_atom_site_fract_y
_atom_site_fract_z
_atom_site_U_iso_or_equiv
_atom_site_adp_type
_atom_site_occupancy
_atom_site_symmetry_multiplicity
_atom_site_calc_flag
_atom_site_refinement_flags
_atom_site_disorder_assembly
_atom_site_disorder_group
C31A C 0.42982(14) 0.94707(6) 0.38203(15) 0.086(2) Uani 0.774(14) 1 d PG A 5
C36A C 0.46608(14) 0.95253(6) 0.38667(16) 0.086(2) Uani 0.774(14) 1 d PG A 5
C35A C 0.49079(13) 0.93956(6) 0.3607(2) 0.086(2) Uani 0.774(14) 1 d PG A 5
C34A C 0.47926(14) 0.92113(6) 0.33004(17) 0.086(2) Uani 0.774(14) 1 d PG A 5
C33A C 0.44300(15) 0.91567(6) 0.32540(14) 0.086(2) Uani 0.774(14) 1 d PG A 5
C32A C 0.41829(13) 0.92864(6) 0.35139(15) 0.070(3) Uani 0.774(14) 1 d PG A 5
C31B C 0.42494(13) 0.94413(6) 0.37198(15) 0.023(5) Uiso 0.226(14) 1 d PG A 4
C36B C 0.46176(13) 0.94689(6) 0.36801(15) 0.053(7) Uiso 0.226(14) 1 d PG A 4
C35B C 0.48012(14) 0.93152(6) 0.33806(18) 0.030(5) Uiso 0.226(14) 1 d PG A 4
C34B C 0.46167(16) 0.91338(6) 0.31208(15) 0.051(7) Uiso 0.226(14) 1 d PG A 4
C33B C 0.42484(16) 0.91062(6) 0.31605(14) 0.16(2) Uiso 0.226(14) 1 d PG A 4
C32B C 0.40648(13) 0.92599(6) 0.34600(17) 0.087(14) Uiso 0.226(14) 1 d PG A 4
C74A C 0.43308(13) 0.44708(6) 0.37250(15) 0.028(3) Uani 0.407(16) 1 d PG B 1
C75A C 0.42311(14) 0.42935(6) 0.34017(15) 0.049(3) Uani 0.407(16) 1 d PG B 1
C76A C 0.44909(17) 0.41552(6) 0.31710(16) 0.049(3) Uani 0.407(16) 1 d PG B 1
C77A C 0.48505(16) 0.41941(6) 0.3264(2) 0.049(3) Uani 0.407(16) 1 d PG B 1
C78A C 0.49502(13) 0.43713(6) 0.3587(2) 0.049(3) Uani 0.407(16) 1 d PG B 1
C79A C 0.46903(13) 0.45096(6) 0.38177(17) 0.042(4) Uani 0.407(16) 1 d PG B 1
C74B C 0.42583(13) 0.44575(6) 0.36228(15) 0.0541(18) Uani 0.593(16) 1 d PG B 2
C79B C 0.46269(13) 0.44660(6) 0.36757(16) 0.0541(18) Uani 0.593(16) 1 d PG B 2
C78B C 0.48457(14) 0.42978(6) 0.3433(2) 0.0541(18) Uani 0.593(16) 1 d PG B 2
C77B C 0.46959(18) 0.41211(6) 0.31366(18) 0.0541(18) Uani 0.593(16) 1 d PG B 2
C76B C 0.43273(18) 0.41126(6) 0.30837(15) 0.0541(18) Uani 0.593(16) 1 d PG B 2
C75B C 0.41085(15) 0.42809(6) 0.33268(17) 0.0541(18) Uani 0.593(16) 1 d PG B 2
Co1 Co 0.361355(17) 1.061517(13) 0.44831(2) 0.03742(19) Uani 1 1 d . . .
Co3 Co 0.384864(15) 0.438880(12) 0.44023(2) 0.03366(17) Uani 1 1 d . B .
Co2 Co 0.38252(2) 0.937375(13) 0.45111(2) 0.0417(2) Uani 1 1 d . A .
Co4 Co 0.362918(16) 0.562903(12) 0.43767(2) 0.03449(18) Uani 1 1 d . . .
N1 N 0.37551(11) 1.03022(8) 0.41446(14) 0.0379(9) Uani 1 1 d . A .
N2 N 0.34343(11) 1.04095(8) 0.49516(14) 0.0367(9) Uani 1 1 d . A .
N3 N 0.37755(11) 1.09833(8) 0.43832(17) 0.0429(10) Uani 1 1 d . . .
Si2 Si 0.34449(4) 1.12085(3) 0.42517(6) 0.0453(4) Uani 1 1 d . . .
Si1 Si 0.42270(4) 1.10489(3) 0.43961(7) 0.0533(4) Uani 1 1 d . . .
N7 N 0.36855(10) 0.47038(8) 0.47370(14) 0.0327(9) Uani 1 1 d . . .
N6 N 0.37328(12) 0.89908(9) 0.45882(15) 0.0426(11) Uani 1 1 d . . .
N9 N 0.36831(10) 0.40198(8) 0.44766(16) 0.0374(9) Uani 1 1 d . . .
N5 N 0.40098(12) 0.95838(9) 0.40499(16) 0.0468(11) Uani 1 1 d . . .
N4 N 0.36395(11) 0.96831(9) 0.48277(15) 0.0386(10) Uani 1 1 d . . .
N8 N 0.40541(10) 0.46031(8) 0.39550(15) 0.0368(10) Uani 1 1 d . . .
C45 C 0.34772(12) 0.51414(10) 0.48708(15) 0.0307(10) Uani 1 1 d . . .
C9 C 0.37665(12) 1.00343(10) 0.42929(16) 0.0346(11) Uani 1 1 d . . .
C52 C 0.38240(11) 0.50529(9) 0.41980(16) 0.0284(9) Uani 1 1 d . . .
C1 C 0.36299(12) 0.99565(10) 0.46916(16) 0.0343(11) Uani 1 1 d . A .
C2 C 0.34771(12) 1.01328(10) 0.49963(18) 0.0350(11) Uani 1 1 d . . .
C17 C 0.32193(13) 1.05533(10) 0.52473(17) 0.0387(11) Uani 1 1 d . . .
C6 C 0.33106(15) 0.95103(12) 0.5890(2) 0.0487(14) Uani 1 1 d . A .
H6 H 0.3280 0.9361 0.6080 0.058 Uiso 1 1 calc R . .
C44 C 0.36711(11) 0.49698(9) 0.45849(15) 0.0274(9) Uani 1 1 d . B .
C4 C 0.34901(12) 0.96898(11) 0.52256(16) 0.0375(11) Uani 1 1 d . A .
C3 C 0.33868(12) 0.99555(11) 0.53463(18) 0.0379(11) Uani 1 1 d . A .
C55 C 0.39960(12) 0.53247(10) 0.36783(17) 0.0332(11) Uani 1 1 d . . .
C51 C 0.31856(13) 0.50034(11) 0.56010(16) 0.0400(12) Uani 1 1 d . . .
H51 H 0.3089 0.5178 0.5672 0.048 Uiso 1 1 calc R . .
C48 C 0.34740(14) 0.44789(11) 0.53941(18) 0.0400(12) Uani 1 1 d . . .
H48 H 0.3569 0.4303 0.5326 0.048 Uiso 1 1 calc R . .
C54 C 0.41252(12) 0.50568(10) 0.35672(17) 0.0355(11) Uani 1 1 d . B .
C56 C 0.40502(13) 0.55509(10) 0.34139(18) 0.0371(11) Uani 1 1 d . B .
H56 H 0.3962 0.5728 0.3489 0.044 Uiso 1 1 calc R . .
C57 C 0.42324(15) 0.55127(11) 0.3046(2) 0.0497(14) Uani 1 1 d . . .
H57 H 0.4272 0.5665 0.2864 0.060 Uiso 1 1 calc R B .
C8 C 0.32442(15) 0.99975(12) 0.5759(2) 0.0487(14) Uani 1 1 d . . .
H8 H 0.3175 1.0176 0.5850 0.058 Uiso 1 1 calc R A .
C47 C 0.35145(12) 0.47007(11) 0.51226(16) 0.0360(11) Uani 1 1 d . . .
C11 C 0.40379(15) 1.00315(11) 0.36383(19) 0.0449(13) Uani 1 1 d . . .
C49 C 0.32908(15) 0.45223(11) 0.57672(19) 0.0463(13) Uani 1 1 d . . .
H49 H 0.3260 0.4374 0.5959 0.056 Uiso 1 1 calc R . .
C19 C 0.31715(19) 1.09039(11) 0.5790(2) 0.0571(15) Uani 1 1 d . . .
H19 H 0.3282 1.1030 0.5978 0.068 Uiso 1 1 calc R A .
C5 C 0.34531(14) 0.94623(11) 0.5494(2) 0.0448(13) Uani 1 1 d . . .
H5 H 0.3523 0.9283 0.5408 0.054 Uiso 1 1 calc R A .
C50 C 0.31484(15) 0.47869(12) 0.58664(17) 0.0452(13) Uani 1 1 d . . .
H50 H 0.3024 0.4812 0.6125 0.054 Uiso 1 1 calc R . .
C10 C 0.39438(14) 0.98536(11) 0.39883(18) 0.0440(12) Uani 1 1 d . A .
C18 C 0.33815(15) 1.07410(10) 0.55263(17) 0.0432(12) Uani 1 1 d . A .
C53 C 0.40118(11) 0.48752(10) 0.39059(17) 0.0325(10) Uani 1 1 d . B .
C13 C 0.39565(17) 1.05194(12) 0.3478(2) 0.0522(14) Uani 1 1 d . . .
H13 H 0.3870 1.0697 0.3551 0.063 Uiso 1 1 calc R A .
C14 C 0.41269(17) 1.04759(13) 0.3096(2) 0.0584(16) Uani 1 1 d . A .
H14 H 0.4156 1.0625 0.2906 0.070 Uiso 1 1 calc R . .
C46 C 0.33707(12) 0.49643(10) 0.52150(16) 0.0323(10) Uani 1 1 d . . .
C58 C 0.43619(17) 0.52526(11) 0.2932(2) 0.0533(16) Uani 1 1 d . B .
H58 H 0.4486 0.5232 0.2673 0.064 Uiso 1 1 calc R . .
C12 C 0.39146(15) 1.02991(11) 0.37545(19) 0.0445(12) Uani 1 1 d . A .
C59 C 0.43138(16) 0.50259(11) 0.31868(19) 0.0492(14) Uani 1 1 d . . .
H59 H 0.4407 0.4851 0.3107 0.059 Uiso 1 1 calc R B .
C20 C 0.2805(2) 1.08823(13) 0.5780(3) 0.0691(19) Uani 1 1 d . A .
H20 H 0.2663 1.1000 0.5950 0.083 Uiso 1 1 calc R . .
C16 C 0.42066(18) 0.99908(13) 0.3257(2) 0.0622(17) Uani 1 1 d . A .
H16 H 0.4288 0.9813 0.3178 0.075 Uiso 1 1 calc R . .
C23 C 0.26713(16) 1.03233(15) 0.4958(3) 0.070(2) Uani 1 1 d . . .
H23A H 0.2778 1.0141 0.5001 0.104 Uiso 1 1 calc R A .
H23B H 0.2707 1.0381 0.4665 0.104 Uiso 1 1 calc R . .
H23C H 0.2415 1.0315 0.5019 0.104 Uiso 1 1 calc R . .
C21 C 0.26440(16) 1.06924(14) 0.5524(3) 0.065(2) Uani 1 1 d . . .
H21 H 0.2392 1.0671 0.5534 0.078 Uiso 1 1 calc R A .
C15 C 0.4256(2) 1.02176(13) 0.2985(2) 0.069(2) Uani 1 1 d . . .
H15 H 0.4378 1.0193 0.2725 0.083 Uiso 1 1 calc R A .
C22 C 0.28456(15) 1.05275(11) 0.5248(2) 0.0502(14) Uani 1 1 d . A .
C24 C 0.37813(18) 1.07613(14) 0.5555(2) 0.0631(17) Uani 1 1 d . . .
H24A H 0.3882 1.0579 0.5611 0.095 Uiso 1 1 calc R A .
H24B H 0.3846 1.0887 0.5785 0.095 Uiso 1 1 calc R . .
H24C H 0.3877 1.0832 0.5289 0.095 Uiso 1 1 calc R . .
C7 C 0.32106(18) 0.97789(13) 0.6013(2) 0.0617(17) Uani 1 1 d . A .
H7 H 0.3116 0.9806 0.6288 0.074 Uiso 1 1 calc R . .
Si3 Si 0.41075(5) 0.88016(4) 0.46852(6) 0.0526(4) Uani 1 1 d . . .
Si4 Si 0.33143(5) 0.88653(4) 0.45221(7) 0.0668(5) Uani 1 1 d . . .
C25 C 0.30140(15) 1.10869(13) 0.4486(3) 0.0610(16) Uani 1 1 d . . .
H25A H 0.2962 1.0900 0.4386 0.092 Uiso 1 1 calc R . .
H25B H 0.2820 1.1211 0.4402 0.092 Uiso 1 1 calc R . .
H25C H 0.3034 1.1086 0.4794 0.092 Uiso 1 1 calc R . .
C29 C 0.4390(2) 1.12277(14) 0.3905(3) 0.076(2) Uani 1 1 d . . .
H29A H 0.4312 1.1124 0.3656 0.115 Uiso 1 1 calc R . .
H29B H 0.4651 1.1238 0.3909 0.115 Uiso 1 1 calc R . .
H29C H 0.4290 1.1414 0.3893 0.115 Uiso 1 1 calc R . .
C27 C 0.35285(19) 1.15653(12) 0.4445(3) 0.0657(17) Uani 1 1 d . . .
H27A H 0.3595 1.1559 0.4744 0.099 Uiso 1 1 calc R . .
H27B H 0.3311 1.1676 0.4410 0.099 Uiso 1 1 calc R . .
H27C H 0.3723 1.1648 0.4282 0.099 Uiso 1 1 calc R . .
C28 C 0.4360(2) 1.12660(15) 0.4855(3) 0.072(2) Uani 1 1 d . . .
H28A H 0.4263 1.1452 0.4820 0.109 Uiso 1 1 calc R . .
H28B H 0.4622 1.1275 0.4871 0.109 Uiso 1 1 calc R . .
H28C H 0.4266 1.1185 0.5115 0.109 Uiso 1 1 calc R . .
C30 C 0.44883(16) 1.07219(15) 0.4460(3) 0.075(2) Uani 1 1 d . . .
H30A H 0.4390 1.0615 0.4696 0.113 Uiso 1 1 calc R . .
H30B H 0.4739 1.0766 0.4518 0.113 Uiso 1 1 calc R . .
H30C H 0.4472 1.0613 0.4201 0.113 Uiso 1 1 calc R . .
C26 C 0.3378(2) 1.12454(15) 0.3673(2) 0.0724(19) Uani 1 1 d . . .
H26A H 0.3587 1.1337 0.3548 0.109 Uiso 1 1 calc R . .
H26B H 0.3164 1.1356 0.3619 0.109 Uiso 1 1 calc R . .
H26C H 0.3349 1.1063 0.3546 0.109 Uiso 1 1 calc R . .
N11 N 0.34076(10) 0.54157(8) 0.48079(14) 0.0352(9) Uani 1 1 d . . .
N12 N 0.37833(12) 0.60048(8) 0.43400(17) 0.0444(11) Uani 1 1 d . . .
N10 N 0.38155(10) 0.53209(8) 0.40579(14) 0.0329(9) Uani 1 1 d . B .
Si8 Si 0.42202(4) 0.60767(3) 0.44482(7) 0.0525(4) Uani 1 1 d . . .
Si5 Si 0.32350(4) 0.39580(3) 0.44190(6) 0.0435(3) Uani 1 1 d . . .
Si7 Si 0.34425(5) 0.62225(3) 0.42154(6) 0.0509(4) Uani 1 1 d . . .
Si6 Si 0.39974(4) 0.37889(3) 0.46360(5) 0.0440(4) Uani 1 1 d . . .
C83 C 0.30323(16) 0.38015(15) 0.4904(2) 0.0594(17) Uani 1 1 d . . .
H83A H 0.3145 0.3623 0.4961 0.089 Uiso 1 1 calc R . .
H83B H 0.2775 0.3775 0.4860 0.089 Uiso 1 1 calc R . .
H83C H 0.3070 0.3925 0.5145 0.089 Uiso 1 1 calc R . .
C86 C 0.39056(19) 0.34239(12) 0.4457(3) 0.0680(18) Uani 1 1 d . . .
H86A H 0.3681 0.3360 0.4580 0.102 Uiso 1 1 calc R . .
H86B H 0.4101 0.3304 0.4548 0.102 Uiso 1 1 calc R . .
H86C H 0.3887 0.3419 0.4149 0.102 Uiso 1 1 calc R . .
C67 C 0.36190(18) 0.57652(14) 0.5491(2) 0.0602(17) Uani 1 1 d . . .
H67A H 0.3642 0.5906 0.5711 0.090 Uiso 1 1 calc R . .
H67B H 0.3737 0.5829 0.5233 0.090 Uiso 1 1 calc R . .
H67C H 0.3731 0.5594 0.5586 0.090 Uiso 1 1 calc R . .
C65 C 0.27853(14) 0.54895(11) 0.4972(2) 0.0486(13) Uani 1 1 d . . .
C82 C 0.29922(15) 0.42853(12) 0.4304(3) 0.0603(18) Uani 1 1 d . . .
H82A H 0.2981 0.4398 0.4560 0.091 Uiso 1 1 calc R . .
H82B H 0.2749 0.4243 0.4209 0.091 Uiso 1 1 calc R . .
H82C H 0.3119 0.4387 0.4083 0.091 Uiso 1 1 calc R . .
C60 C 0.31404(13) 0.55382(10) 0.50645(16) 0.0374(11) Uani 1 1 d . . .
C84 C 0.31273(19) 0.37193(14) 0.3968(2) 0.0635(18) Uani 1 1 d . . .
H84A H 0.3237 0.3790 0.3709 0.095 Uiso 1 1 calc R . .
H84B H 0.2868 0.3709 0.3932 0.095 Uiso 1 1 calc R . .
H84C H 0.3222 0.3535 0.4030 0.095 Uiso 1 1 calc R . .
C85 C 0.44477(14) 0.38999(14) 0.4436(3) 0.0663(18) Uani 1 1 d . . .
H85A H 0.4430 0.3945 0.4135 0.099 Uiso 1 1 calc R . .
H85B H 0.4620 0.3750 0.4475 0.099 Uiso 1 1 calc R . .
H85C H 0.4528 0.4062 0.4593 0.099 Uiso 1 1 calc R . .
C62 C 0.29708(19) 0.58318(13) 0.56423(19) 0.0583(16) Uani 1 1 d . . .
H62 H 0.3028 0.5957 0.5863 0.070 Uiso 1 1 calc R . .
C61 C 0.32394(15) 0.57156(10) 0.54041(17) 0.0441(12) Uani 1 1 d . . .
C66 C 0.26735(15) 0.53129(13) 0.4605(2) 0.0560(15) Uani 1 1 d . . .
H66A H 0.2747 0.5401 0.4341 0.084 Uiso 1 1 calc R . .
H66B H 0.2413 0.5291 0.4607 0.084 Uiso 1 1 calc R . .
H66C H 0.2787 0.5132 0.4628 0.084 Uiso 1 1 calc R . .
C87 C 0.4017(2) 0.37746(14) 0.5224(2) 0.0679(18) Uani 1 1 d . . .
H87A H 0.4025 0.3962 0.5338 0.102 Uiso 1 1 calc R . .
H87B H 0.4231 0.3674 0.5312 0.102 Uiso 1 1 calc R . .
H87C H 0.3804 0.3680 0.5332 0.102 Uiso 1 1 calc R . .
K1 K 0.5000 0.5000 0.13437(5) 0.0414(4) Uani 1 2 d S . .
K2 K 0.5000 0.0000 0.11461(7) 0.0578(5) Uani 1 2 d S . .
K3 K 0.25773(3) 0.50308(3) 0.76363(4) 0.0495(3) Uani 1 1 d . . .
C80A C 0.3813(8) 0.4236(5) 0.3295(7) 0.053(7) Uani 0.407(16) 1 d P B 1
C81A C 0.4815(6) 0.4678(5) 0.4209(6) 0.058(6) Uani 0.407(16) 1 d P B 1
C72 C 0.4463(2) 0.62354(15) 0.3993(3) 0.073(2) Uani 1 1 d . . .
H72A H 0.4449 0.6112 0.3749 0.109 Uiso 1 1 calc R . .
H72B H 0.4714 0.6264 0.4069 0.109 Uiso 1 1 calc R . .
H72C H 0.4353 0.6413 0.3923 0.109 Uiso 1 1 calc R . .
C70 C 0.3214(3) 0.63624(19) 0.4694(3) 0.110(4) Uani 1 1 d . . .
H70A H 0.3130 0.6210 0.4870 0.165 Uiso 1 1 calc R . .
H70B H 0.3010 0.6476 0.4608 0.165 Uiso 1 1 calc R . .
H70C H 0.3382 0.6475 0.4856 0.165 Uiso 1 1 calc R . .
C69 C 0.3582(2) 0.65307(14) 0.3895(3) 0.075(2) Uani 1 1 d . . .
H69A H 0.3771 0.6630 0.4043 0.112 Uiso 1 1 calc R . .
H69B H 0.3376 0.6653 0.3854 0.112 Uiso 1 1 calc R . .
H69C H 0.3670 0.6469 0.3620 0.112 Uiso 1 1 calc R . .
C68 C 0.3100(2) 0.60260(17) 0.3922(3) 0.089(3) Uani 1 1 d . . .
H68A H 0.3206 0.5950 0.3665 0.134 Uiso 1 1 calc R . .
H68B H 0.2901 0.6148 0.3848 0.134 Uiso 1 1 calc R . .
H68C H 0.3011 0.5875 0.4099 0.134 Uiso 1 1 calc R . .
C73 C 0.44604(17) 0.57544(16) 0.4597(3) 0.076(2) Uani 1 1 d . . .
H73A H 0.4364 0.5684 0.4863 0.114 Uiso 1 1 calc R . .
H73B H 0.4716 0.5794 0.4631 0.114 Uiso 1 1 calc R . .
H73C H 0.4428 0.5616 0.4375 0.114 Uiso 1 1 calc R . .
C71 C 0.4274(3) 0.63201(17) 0.4903(3) 0.089(3) Uani 1 1 d . . .
H71A H 0.4119 0.6481 0.4861 0.134 Uiso 1 1 calc R . .
H71B H 0.4523 0.6380 0.4920 0.134 Uiso 1 1 calc R . .
H71C H 0.4207 0.6227 0.5165 0.134 Uiso 1 1 calc R . .
C63 C 0.26069(19) 0.57643(15) 0.5558(2) 0.0669(19) Uani 1 1 d . . .
H63 H 0.2424 0.5836 0.5735 0.080 Uiso 1 1 calc R . .
C64 C 0.25178(17) 0.56001(15) 0.5230(2) 0.0640(18) Uani 1 1 d . . .
H64 H 0.2274 0.5560 0.5174 0.077 Uiso 1 1 calc R . .
O1 O 0.52228(11) 0.54463(8) 0.18708(14) 0.0557(10) Uani 1 1 d . . .
O2 O 0.43843(11) 0.50549(8) 0.18399(15) 0.0615(11) Uani 1 1 d . . .
O3 O 0.54930(11) 0.52052(10) 0.08043(16) 0.0716(13) Uani 1 1 d . . .
O4 O 0.46125(12) 0.53669(10) 0.07999(17) 0.0734(13) Uani 1 1 d . . .
C105 C 0.49558(19) 0.56304(13) 0.2004(3) 0.0664(18) Uani 1 1 d . . .
H10A H 0.4771 0.5529 0.2158 0.100 Uiso 1 1 calc R . .
H10B H 0.4849 0.5720 0.1757 0.100 Uiso 1 1 calc R . .
H10C H 0.5061 0.5770 0.2188 0.100 Uiso 1 1 calc R . .
C104 C 0.54161(17) 0.53388(12) 0.2224(2) 0.0556(15) Uani 1 1 d . . .
H10D H 0.5260 0.5217 0.2393 0.067 Uiso 1 1 calc R . .
H10E H 0.5500 0.5491 0.2406 0.067 Uiso 1 1 calc R . .
C107 C 0.42708(16) 0.48208(12) 0.2058(2) 0.0570(15) Uani 1 1 d . . .
H10F H 0.4129 0.4702 0.1867 0.068 Uiso 1 1 calc R . .
H10G H 0.4115 0.4876 0.2295 0.068 Uiso 1 1 calc R . .
C108 C 0.5690(2) 0.50232(19) 0.0541(3) 0.085(2) Uani 1 1 d . . .
H10H H 0.5908 0.4961 0.0690 0.102 Uiso 1 1 calc R . .
H10I H 0.5765 0.5121 0.0281 0.102 Uiso 1 1 calc R . .
C110 C 0.4526(2) 0.52102(18) 0.0431(2) 0.078(2) Uani 1 1 d . . .
H11A H 0.4395 0.5328 0.0229 0.093 Uiso 1 1 calc R . .
H11B H 0.4749 0.5147 0.0293 0.093 Uiso 1 1 calc R . .
C106 C 0.4091(2) 0.52172(15) 0.1714(3) 0.078(2) Uani 1 1 d . . .
H10J H 0.3935 0.5109 0.1530 0.118 Uiso 1 1 calc R . .
H10K H 0.4178 0.5379 0.1560 0.118 Uiso 1 1 calc R . .
H10L H 0.3958 0.5277 0.1963 0.118 Uiso 1 1 calc R . .
C111 C 0.4783(2) 0.56197(16) 0.0700(3) 0.087(2) Uani 1 1 d . . .
H11C H 0.5006 0.5583 0.0549 0.130 Uiso 1 1 calc R . .
H11D H 0.4836 0.5720 0.0961 0.130 Uiso 1 1 calc R . .
H11E H 0.4624 0.5731 0.0523 0.130 Uiso 1 1 calc R . .
O6 O 0.5224(2) 0.03392(18) 0.1818(3) 0.135(3) Uani 1 1 d . . .
O5 O 0.43005(15) 0.00647(14) 0.1473(3) 0.110(2) Uani 1 1 d . . .
O15 O 0.26090(14) 0.47238(10) 0.68732(16) 0.0726(13) Uani 1 1 d . . .
O8 O 0.28808(15) 0.54159(10) 0.7065(2) 0.0841(16) Uani 1 1 d . . .
O10 O 0.29295(12) 0.50233(11) 0.84016(15) 0.0712(13) Uani 1 1 d . . .
O11 O 0.25544(15) 0.55019(11) 0.81960(19) 0.0853(16) Uani 1 1 d . . .
O14 O 0.31682(14) 0.46919(14) 0.74638(17) 0.0933(18) Uani 1 1 d . . .
O9 O 0.21395(14) 0.53357(10) 0.70895(19) 0.0813(15) Uani 1 1 d . . .
O13 O 0.19305(15) 0.50034(12) 0.8026(2) 0.105(2) Uani 1 1 d . . .
O12 O 0.22690(18) 0.44991(12) 0.7844(2) 0.0998(19) Uani 1 1 d . . .
C39 C 0.4332(2) 0.86669(14) 0.4202(2) 0.075(2) Uani 1 1 d . . .
H39A H 0.4177 0.8531 0.4065 0.112 Uiso 1 1 calc R . .
H39B H 0.4558 0.8580 0.4279 0.112 Uiso 1 1 calc R . .
H39C H 0.4378 0.8819 0.4007 0.112 Uiso 1 1 calc R . .
C43 C 0.3101(2) 0.87463(16) 0.5026(3) 0.085(3) Uani 1 1 d . . .
H43A H 0.3271 0.8633 0.5185 0.128 Uiso 1 1 calc R . .
H43B H 0.2888 0.8637 0.4962 0.128 Uiso 1 1 calc R . .
H43C H 0.3033 0.8907 0.5196 0.128 Uiso 1 1 calc R . .
C40 C 0.4022(2) 0.84983(15) 0.5029(3) 0.081(2) Uani 1 1 d . . .
H40A H 0.3918 0.8560 0.5296 0.122 Uiso 1 1 calc R . .
H40B H 0.4247 0.8402 0.5083 0.122 Uiso 1 1 calc R . .
H40C H 0.3855 0.8373 0.4887 0.122 Uiso 1 1 calc R . .
C42 C 0.3015(2) 0.9132(2) 0.4277(3) 0.108(3) Uani 1 1 d . . .
H42A H 0.3037 0.9305 0.4433 0.162 Uiso 1 1 calc R . .
H42B H 0.2767 0.9068 0.4288 0.162 Uiso 1 1 calc R . .
H42C H 0.3086 0.9161 0.3983 0.162 Uiso 1 1 calc R . .
C38 C 0.4456(2) 0.9024(2) 0.4958(4) 0.104(3) Uani 1 1 d . . .
H38A H 0.4548 0.9161 0.4758 0.157 Uiso 1 1 calc R . .
H38B H 0.4653 0.8908 0.5056 0.157 Uiso 1 1 calc R . .
H38C H 0.4347 0.9118 0.5199 0.157 Uiso 1 1 calc R . .
C41 C 0.3315(3) 0.8552(2) 0.4161(4) 0.133(5) Uani 1 1 d . . .
H41A H 0.3328 0.8613 0.3867 0.199 Uiso 1 1 calc R . .
H41B H 0.3094 0.8447 0.4204 0.199 Uiso 1 1 calc R . .
H41C H 0.3522 0.8436 0.4226 0.199 Uiso 1 1 calc R . .
C90 C 0.2305(3) 0.55551(17) 0.6865(3) 0.091(3) Uani 1 1 d . . .
H90A H 0.2342 0.5716 0.7051 0.109 Uiso 1 1 calc R . .
H90B H 0.2155 0.5612 0.6623 0.109 Uiso 1 1 calc R . .
C102 C 0.2820(2) 0.44853(15) 0.6902(3) 0.085(2) Uani 1 1 d . . .
H10M H 0.2841 0.4395 0.6623 0.102 Uiso 1 1 calc R . .
H10N H 0.2713 0.4353 0.7103 0.102 Uiso 1 1 calc R . .
C99 C 0.1889(2) 0.5076(2) 0.8461(3) 0.099(3) Uani 1 1 d . . .
H99A H 0.1634 0.5098 0.8525 0.149 Uiso 1 1 calc R . .
H99B H 0.2014 0.5249 0.8518 0.149 Uiso 1 1 calc R . .
H99C H 0.1989 0.4929 0.8638 0.149 Uiso 1 1 calc R . .
C100 C 0.3505(2) 0.4764(2) 0.7650(3) 0.108(3) Uani 1 1 d . . .
H10O H 0.3658 0.4601 0.7665 0.162 Uiso 1 1 calc R . .
H10P H 0.3466 0.4836 0.7935 0.162 Uiso 1 1 calc R . .
H10Q H 0.3622 0.4906 0.7478 0.162 Uiso 1 1 calc R . .
C89 C 0.2660(3) 0.54411(17) 0.6715(3) 0.094(3) Uani 1 1 d . . .
H89A H 0.2625 0.5259 0.6580 0.113 Uiso 1 1 calc R . .
H89B H 0.2769 0.5567 0.6506 0.113 Uiso 1 1 calc R . .
C91 C 0.1769(2) 0.5392(2) 0.7211(4) 0.112(4) Uani 1 1 d . . .
H91A H 0.1766 0.5529 0.7438 0.167 Uiso 1 1 calc R . .
H91B H 0.1657 0.5221 0.7311 0.167 Uiso 1 1 calc R . .
H91C H 0.1637 0.5462 0.6967 0.167 Uiso 1 1 calc R . .
C101 C 0.3190(2) 0.45811(17) 0.7060(3) 0.083(2) Uani 1 1 d . . .
H10R H 0.3356 0.4423 0.7061 0.100 Uiso 1 1 calc R . .
H10S H 0.3287 0.4722 0.6864 0.100 Uiso 1 1 calc R . .
C92 C 0.2970(2) 0.4771(2) 0.8609(3) 0.108(3) Uani 1 1 d . . .
H92A H 0.3189 0.4774 0.8778 0.162 Uiso 1 1 calc R . .
H92B H 0.2985 0.4623 0.8400 0.162 Uiso 1 1 calc R . .
H92C H 0.2764 0.4739 0.8793 0.162 Uiso 1 1 calc R . .
C103 C 0.2262(3) 0.46481(18) 0.6721(3) 0.102(3) Uani 1 1 d . . .
H10T H 0.2286 0.4549 0.6454 0.152 Uiso 1 1 calc R . .
H10U H 0.2119 0.4815 0.6677 0.152 Uiso 1 1 calc R . .
H10V H 0.2144 0.4530 0.6929 0.152 Uiso 1 1 calc R . .
C97 C 0.1902(2) 0.4519(2) 0.8004(5) 0.122(4) Uani 1 1 d . . .
H97A H 0.1760 0.4363 0.7894 0.146 Uiso 1 1 calc R . .
H97B H 0.1905 0.4507 0.8315 0.146 Uiso 1 1 calc R . .
C93 C 0.2883(2) 0.5247(2) 0.8685(3) 0.102(3) Uani 1 1 d . . .
H93A H 0.3085 0.5252 0.8887 0.123 Uiso 1 1 calc R . .
H93B H 0.2660 0.5220 0.8848 0.123 Uiso 1 1 calc R . .
C95 C 0.2470(3) 0.57626(17) 0.8050(4) 0.100(3) Uani 1 1 d . . .
H95A H 0.2482 0.5894 0.8284 0.150 Uiso 1 1 calc R . .
H95B H 0.2228 0.5762 0.7933 0.150 Uiso 1 1 calc R . .
H95C H 0.2641 0.5817 0.7831 0.150 Uiso 1 1 calc R . .
C94 C 0.2865(3) 0.5512(2) 0.8453(3) 0.102(3) Uani 1 1 d . . .
H94A H 0.2849 0.5668 0.8653 0.123 Uiso 1 1 calc R . .
H94B H 0.3081 0.5536 0.8276 0.123 Uiso 1 1 calc R . .
C88 C 0.3241(2) 0.53639(18) 0.6939(4) 0.115(4) Uani 1 1 d . . .
H88A H 0.3250 0.5196 0.6767 0.173 Uiso 1 1 calc R . .
H88B H 0.3391 0.5340 0.7190 0.173 Uiso 1 1 calc R . .
H88C H 0.3330 0.5520 0.6773 0.173 Uiso 1 1 calc R . .
C96 C 0.2451(3) 0.42702(17) 0.7991(3) 0.099(3) Uani 1 1 d . . .
H96A H 0.2477 0.4283 0.8297 0.148 Uiso 1 1 calc R . .
H96B H 0.2687 0.4262 0.7859 0.148 Uiso 1 1 calc R . .
H96C H 0.2316 0.4103 0.7920 0.148 Uiso 1 1 calc R . .
C98 C 0.1740(3) 0.47713(19) 0.7880(4) 0.119(4) Uani 1 1 d . . .
C109 C 0.5704(2) 0.54435(16) 0.0940(3) 0.078(2) Uani 1 1 d . . .
H10W H 0.5907 0.5380 0.1110 0.117 Uiso 1 1 calc R . .
H10X H 0.5554 0.5567 0.1109 0.117 Uiso 1 1 calc R . .
H10Y H 0.5793 0.5543 0.0692 0.117 Uiso 1 1 calc R . .
O7 O 0.5049(2) 0.05379(16) 0.0800(3) 0.1329(15) Uani 1 1 d . . .
C114 C 0.5307(3) 0.0599(2) 0.0522(5) 0.1329(15) Uani 1 1 d . . .
C116 C 0.5574(3) 0.0297(2) 0.1946(4) 0.124(4) Uani 1 1 d . . .
H11F H 0.5572 0.0168 0.2189 0.149 Uiso 1 1 calc R . .
H11G H 0.5672 0.0474 0.2046 0.149 Uiso 1 1 calc R . .
C117 C 0.4975(5) 0.0423(3) 0.2113(5) 0.196(8) Uani 1 1 d . . .
H11H H 0.5001 0.0312 0.2369 0.294 Uiso 1 1 calc R . .
H11I H 0.4734 0.0399 0.1998 0.294 Uiso 1 1 calc R . .
H11J H 0.5015 0.0618 0.2181 0.294 Uiso 1 1 calc R . .
C119 C 0.4176(3) -0.0181(4) 0.1610(5) 0.167(6) Uani 1 1 d . . .
H11K H 0.4161 -0.0311 0.1370 0.200 Uiso 1 1 calc R . .
H11L H 0.3934 -0.0158 0.1729 0.200 Uiso 1 1 calc R . .
C115 C 0.4892(3) 0.0755(2) 0.0975(4) 0.1329(15) Uani 1 1 d . . .
H11M H 0.5042 0.0918 0.0936 0.199 Uiso 1 1 calc R . .
H11N H 0.4858 0.0721 0.1276 0.199 Uiso 1 1 calc R . .
H11O H 0.4659 0.0785 0.0841 0.199 Uiso 1 1 calc R . .
C118 C 0.4064(3) 0.0215(3) 0.1212(5) 0.151(5) Uani 1 1 d . . .
H11P H 0.3974 0.0094 0.0988 0.226 Uiso 1 1 calc R . .
H11Q H 0.4191 0.0371 0.1087 0.226 Uiso 1 1 calc R . .
H11R H 0.3863 0.0283 0.1381 0.226 Uiso 1 1 calc R . .
C113 C 0.5473(3) 0.0400(2) 0.0308(4) 0.1329(15) Uani 1 1 d . . .
O20 O 0.5416(2) 0.01205(16) 0.0441(3) 0.1329(15) Uani 1 1 d . . .
C112 C 0.5543(3) -0.0091(2) 0.0196(4) 0.1329(15) Uani 1 1 d . . .
H11S H 0.5454 -0.0070 -0.0093 0.199 Uiso 1 1 calc R . .
H11T H 0.5460 -0.0267 0.0311 0.199 Uiso 1 1 calc R . .
H11U H 0.5805 -0.0088 0.0195 0.199 Uiso 1 1 calc R . .
C81B C 0.4807(3) 0.4662(3) 0.3983(7) 0.067(5) Uani 0.593(16) 1 d P B 2
C80B C 0.3698(6) 0.4285(4) 0.3312(7) 0.075(7) Uani 0.593(16) 1 d P B 2
C38B C 0.3655(10) 0.9235(10) 0.3431(15) 0.067(12) Uiso 0.226(14) 1 d P A 4
C37B C 0.4721(8) 0.9702(6) 0.3974(11) 0.052(8) Uiso 0.226(14) 1 d P A 4
C37A C 0.4742(2) 0.9725(2) 0.4247(5) 0.076(3) Uani 0.774(14) 1 d P A 5
C38A C 0.3805(4) 0.9181(2) 0.3429(3) 0.081(4) Uani 0.774(14) 1 d P A 5

loop_
_atom_site_aniso_label
_atom_site_aniso_U_11
_atom_site_aniso_U_22
_atom_site_aniso_U_33
_atom_site_aniso_U_23
_atom_site_aniso_U_13
_atom_site_aniso_U_12
C31A 0.124(4) 0.067(3) 0.066(3) 0.013(2) 0.043(3) 0.041(3)
C36A 0.124(4) 0.067(3) 0.066(3) 0.013(2) 0.043(3) 0.041(3)
C35A 0.124(4) 0.067(3) 0.066(3) 0.013(2) 0.043(3) 0.041(3)
C34A 0.124(4) 0.067(3) 0.066(3) 0.013(2) 0.043(3) 0.041(3)
C33A 0.124(4) 0.067(3) 0.066(3) 0.013(2) 0.043(3) 0.041(3)
C32A 0.126(8) 0.055(5) 0.028(4) 0.008(4) 0.010(5) 0.033(5)
C74A 0.039(6) 0.019(5) 0.026(6) 0.003(4) 0.016(4) 0.003(4)
C75A 0.052(5) 0.046(4) 0.048(5) -0.001(4) 0.012(4) -0.001(3)
C76A 0.052(5) 0.046(4) 0.048(5) -0.001(4) 0.012(4) -0.001(3)
C77A 0.052(5) 0.046(4) 0.048(5) -0.001(4) 0.012(4) -0.001(3)
C78A 0.052(5) 0.046(4) 0.048(5) -0.001(4) 0.012(4) -0.001(3)
C79A 0.019(5) 0.020(6) 0.088(12) 0.009(6) 0.021(6) 0.001(4)
C74B 0.062(3) 0.035(3) 0.066(4) 0.007(2) 0.019(2) 0.0045(19)
C79B 0.062(3) 0.035(3) 0.066(4) 0.007(2) 0.019(2) 0.0045(19)
C78B 0.062(3) 0.035(3) 0.066(4) 0.007(2) 0.019(2) 0.0045(19)
C77B 0.062(3) 0.035(3) 0.066(4) 0.007(2) 0.019(2) 0.0045(19)
C76B 0.062(3) 0.035(3) 0.066(4) 0.007(2) 0.019(2) 0.0045(19)
C75B 0.062(3) 0.035(3) 0.066(4) 0.007(2) 0.019(2) 0.0045(19)
Co1 0.0433(3) 0.0256(3) 0.0434(5) 0.0004(3) 0.0013(3) 0.0027(2)
Co3 0.0342(3) 0.0245(3) 0.0423(4) -0.0001(3) 0.0074(3) 0.0000(2)
Co2 0.0540(4) 0.0255(3) 0.0455(5) -0.0013(3) 0.0026(3) 0.0021(3)
Co4 0.0382(3) 0.0232(3) 0.0421(5) -0.0006(3) 0.0073(3) -0.0004(2)
N1 0.050(2) 0.026(2) 0.038(3) 0.0044(18) 0.0009(19) 0.0027(17)
N2 0.044(2) 0.0215(19) 0.044(3) 0.0008(18) 0.0023(18) -0.0004(16)
N3 0.051(2) 0.026(2) 0.052(3) 0.004(2) 0.010(2) -0.0012(17)
Si2 0.0556(8) 0.0306(8) 0.0497(10) 0.0027(7) 0.0000(7) 0.0059(6)
Si1 0.0487(8) 0.0435(9) 0.0679(12) 0.0075(8) 0.0070(8) -0.0051(6)
N7 0.036(2) 0.028(2) 0.034(2) -0.0020(17) 0.0040(16) 0.0010(15)
N6 0.054(2) 0.031(2) 0.042(3) -0.0022(19) 0.001(2) 0.0008(18)
N9 0.0401(19) 0.027(2) 0.045(3) 0.000(2) 0.0061(19) 0.0011(15)
N5 0.053(2) 0.031(2) 0.056(3) 0.000(2) 0.013(2) -0.0025(19)
N4 0.045(2) 0.031(2) 0.040(3) -0.0015(19) -0.0011(18) 0.0002(17)
N8 0.0354(19) 0.028(2) 0.047(3) -0.0006(19) 0.0110(17) -0.0037(16)
C45 0.038(2) 0.029(2) 0.025(2) -0.0026(18) 0.0004(18) -0.0048(18)
C9 0.045(2) 0.031(2) 0.027(3) -0.004(2) 0.0023(19) 0.005(2)
C52 0.0300(19) 0.023(2) 0.032(3) 0.0033(19) -0.0005(17) 0.0010(16)
C1 0.039(2) 0.037(3) 0.027(3) -0.004(2) -0.0039(19) 0.0020(19)
C2 0.030(2) 0.029(2) 0.046(3) 0.000(2) -0.0021(19) 0.0031(17)
C17 0.047(3) 0.025(2) 0.045(3) 0.005(2) 0.006(2) 0.0071(19)
C6 0.060(3) 0.038(3) 0.048(4) 0.010(2) 0.010(3) 0.004(2)
C44 0.0291(19) 0.026(2) 0.027(2) -0.0028(18) 0.0026(16) 0.0047(16)
C4 0.038(2) 0.042(3) 0.033(3) 0.001(2) -0.0010(19) 0.000(2)
C3 0.037(2) 0.035(3) 0.041(3) 0.003(2) -0.003(2) 0.001(2)
C55 0.032(2) 0.027(2) 0.040(3) -0.005(2) 0.0067(19) -0.0017(17)
C51 0.047(3) 0.042(3) 0.030(3) -0.002(2) 0.009(2) -0.002(2)
C48 0.051(3) 0.030(3) 0.039(3) 0.004(2) 0.002(2) 0.003(2)
C54 0.039(2) 0.026(2) 0.041(3) -0.005(2) 0.011(2) -0.0029(19)
C56 0.043(3) 0.028(2) 0.040(3) -0.001(2) 0.002(2) -0.0032(19)
C57 0.059(3) 0.035(3) 0.055(4) 0.007(3) 0.013(3) -0.010(2)
C8 0.054(3) 0.041(3) 0.051(4) 0.002(3) 0.016(3) 0.009(2)
C47 0.038(2) 0.043(3) 0.028(3) -0.002(2) -0.0002(19) 0.000(2)
C11 0.057(3) 0.032(3) 0.046(3) -0.005(2) 0.007(2) 0.005(2)
C49 0.063(3) 0.035(3) 0.040(3) 0.010(2) 0.000(3) 0.005(2)
C19 0.088(4) 0.037(3) 0.047(3) -0.006(2) 0.013(3) 0.005(3)
C5 0.049(3) 0.029(3) 0.057(4) 0.001(2) 0.001(2) 0.002(2)
C50 0.052(3) 0.054(3) 0.029(3) -0.002(2) 0.011(2) 0.003(2)
C10 0.051(3) 0.040(3) 0.041(3) -0.007(2) -0.001(2) 0.004(2)
C18 0.067(3) 0.026(2) 0.037(3) 0.001(2) 0.005(2) 0.000(2)
C53 0.029(2) 0.028(2) 0.041(3) -0.008(2) 0.0021(18) -0.0027(17)
C13 0.069(4) 0.041(3) 0.047(3) 0.006(3) 0.002(3) 0.012(3)
C14 0.068(4) 0.046(3) 0.061(4) 0.014(3) 0.012(3) 0.001(3)
C46 0.034(2) 0.030(2) 0.033(3) 0.005(2) -0.0008(18) -0.0009(18)
C58 0.068(4) 0.035(3) 0.057(4) -0.003(3) 0.035(3) -0.005(3)
C12 0.056(3) 0.034(3) 0.043(3) 0.000(2) 0.006(3) 0.006(2)
C59 0.067(3) 0.034(3) 0.046(3) -0.002(2) 0.020(3) 0.001(2)
C20 0.082(5) 0.047(4) 0.078(5) 0.005(3) 0.030(4) 0.014(3)
C16 0.084(4) 0.040(3) 0.062(4) 0.001(3) 0.023(3) 0.005(3)
C23 0.043(3) 0.066(4) 0.100(6) 0.001(4) -0.020(3) -0.007(3)
C21 0.047(3) 0.057(4) 0.092(5) 0.027(4) 0.027(3) 0.015(3)
C15 0.102(5) 0.046(4) 0.060(4) 0.009(3) 0.030(4) 0.014(3)
C22 0.048(3) 0.045(3) 0.058(4) 0.009(3) 0.008(3) 0.004(2)
C24 0.069(4) 0.068(4) 0.053(4) -0.003(3) -0.002(3) -0.012(3)
C7 0.077(4) 0.050(4) 0.058(4) 0.001(3) 0.025(3) 0.014(3)
Si3 0.0716(10) 0.0416(9) 0.0446(10) -0.0001(7) 0.0007(8) 0.0144(8)
Si4 0.0649(10) 0.0627(11) 0.0729(15) -0.0098(10) 0.0000(9) -0.0179(9)
C25 0.056(3) 0.051(3) 0.076(5) 0.014(3) -0.007(3) 0.006(3)
C29 0.072(4) 0.051(4) 0.107(7) 0.030(4) 0.033(4) -0.005(3)
C27 0.079(4) 0.043(3) 0.076(5) -0.002(3) -0.005(4) 0.011(3)
C28 0.064(4) 0.069(5) 0.085(6) 0.000(4) -0.005(4) -0.023(3)
C30 0.050(3) 0.070(4) 0.105(6) 0.021(4) 0.010(4) 0.006(3)
C26 0.090(5) 0.075(5) 0.052(4) 0.001(4) -0.014(4) 0.004(4)
N11 0.040(2) 0.023(2) 0.042(2) -0.0002(17) 0.0085(17) 0.0013(15)
N12 0.055(2) 0.0202(19) 0.058(3) 0.000(2) 0.013(2) -0.0051(17)
N10 0.0346(19) 0.028(2) 0.036(2) 0.0023(18) 0.0036(16) -0.0032(15)
Si8 0.0572(8) 0.0438(8) 0.0566(10) -0.0040(8) 0.0050(8) -0.0180(7)
Si5 0.0399(6) 0.0378(7) 0.0526(9) 0.0020(7) 0.0035(7) -0.0091(5)
Si7 0.0692(10) 0.0300(8) 0.0536(10) 0.0057(7) 0.0107(8) 0.0062(7)
Si6 0.0541(8) 0.0325(8) 0.0453(9) 0.0032(7) 0.0039(7) 0.0076(6)
C83 0.051(3) 0.070(4) 0.058(4) 0.009(3) 0.016(3) -0.011(3)
C86 0.088(4) 0.036(3) 0.080(5) 0.002(3) 0.011(4) 0.003(3)
C67 0.086(5) 0.058(4) 0.037(3) -0.011(3) -0.004(3) -0.008(3)
C65 0.045(3) 0.046(3) 0.054(4) 0.006(3) 0.011(2) 0.003(2)
C82 0.042(3) 0.050(3) 0.089(5) 0.009(3) -0.004(3) 0.000(2)
C60 0.049(3) 0.027(2) 0.037(3) 0.005(2) 0.008(2) 0.0079(19)
C84 0.064(4) 0.057(4) 0.069(5) -0.006(3) -0.005(3) -0.016(3)
C85 0.043(3) 0.064(4) 0.092(5) 0.020(4) 0.005(3) 0.004(3)
C62 0.089(5) 0.054(4) 0.032(3) -0.006(3) 0.010(3) 0.005(3)
C61 0.068(3) 0.032(3) 0.032(3) 0.000(2) 0.007(2) 0.005(2)
C66 0.047(3) 0.060(4) 0.061(4) -0.010(3) -0.003(3) -0.002(3)
C87 0.080(4) 0.061(4) 0.064(5) 0.013(3) 0.000(3) 0.016(3)
K1 0.0412(7) 0.0459(9) 0.0371(9) 0.000 0.000 0.0030(6)
K2 0.0500(9) 0.0643(12) 0.0593(13) 0.000 0.000 -0.0033(8)
K3 0.0488(6) 0.0534(7) 0.0462(7) 0.0020(6) 0.0069(5) 0.0089(5)
C80A 0.091(18) 0.040(10) 0.028(8) 0.006(7) 0.028(9) 0.024(9)
C81A 0.061(11) 0.071(12) 0.043(10) 0.007(11) -0.005(9) -0.029(8)
C72 0.072(4) 0.064(4) 0.083(5) -0.006(4) 0.021(4) -0.022(3)
C70 0.141(8) 0.096(6) 0.093(7) 0.022(5) 0.052(6) 0.078(6)
C69 0.087(5) 0.054(4) 0.084(6) 0.021(4) -0.001(4) 0.002(3)
C68 0.067(4) 0.076(5) 0.126(8) 0.026(5) -0.012(5) 0.005(4)
C73 0.046(3) 0.086(5) 0.096(6) -0.003(4) -0.012(3) -0.005(3)
C71 0.129(7) 0.075(5) 0.063(5) -0.007(4) 0.001(5) -0.054(5)
C63 0.075(4) 0.076(5) 0.050(4) 0.002(3) 0.016(3) 0.029(4)
C64 0.049(3) 0.087(5) 0.057(4) 0.005(4) 0.012(3) 0.014(3)
O1 0.069(2) 0.048(2) 0.050(3) -0.0006(19) -0.009(2) 0.0078(19)
O2 0.060(2) 0.046(2) 0.079(3) 0.006(2) 0.023(2) 0.0059(18)
O3 0.058(3) 0.082(3) 0.075(3) 0.003(3) 0.017(2) -0.003(2)
O4 0.070(3) 0.080(3) 0.070(3) 0.020(3) 0.003(2) 0.012(2)
C105 0.080(4) 0.049(4) 0.071(5) 0.001(3) 0.015(4) 0.010(3)
C104 0.076(4) 0.040(3) 0.051(4) 0.005(3) -0.011(3) -0.010(3)
C107 0.060(3) 0.050(3) 0.061(4) -0.008(3) 0.010(3) -0.011(3)
C108 0.062(4) 0.116(7) 0.077(5) 0.006(5) 0.037(4) 0.014(4)
C110 0.079(5) 0.104(6) 0.050(4) 0.011(4) -0.013(3) 0.019(4)
C106 0.077(4) 0.057(4) 0.101(6) 0.004(4) 0.013(4) 0.006(3)
C111 0.094(6) 0.075(5) 0.091(6) 0.019(4) 0.006(5) 0.014(4)
O6 0.117(5) 0.175(8) 0.114(6) -0.052(6) -0.009(5) -0.013(5)
O5 0.073(3) 0.105(5) 0.150(6) 0.001(5) 0.020(4) -0.013(3)
O15 0.100(3) 0.060(3) 0.058(3) -0.006(2) 0.000(3) 0.016(2)
O8 0.095(4) 0.065(3) 0.093(4) 0.003(3) 0.019(3) -0.011(3)
O10 0.066(3) 0.099(4) 0.048(3) -0.001(3) -0.006(2) -0.002(3)
O11 0.094(4) 0.073(3) 0.090(4) -0.014(3) -0.025(3) -0.001(3)
O14 0.080(3) 0.138(5) 0.062(3) 0.018(3) 0.019(3) 0.045(3)
O9 0.078(3) 0.066(3) 0.099(4) -0.004(3) -0.026(3) 0.013(3)
O13 0.091(4) 0.093(4) 0.133(6) -0.045(4) 0.054(4) -0.035(3)
O12 0.116(5) 0.070(4) 0.114(5) -0.008(3) 0.030(4) -0.015(3)
C39 0.114(6) 0.058(4) 0.052(4) 0.002(3) 0.025(4) 0.029(4)
C43 0.077(5) 0.067(5) 0.112(8) 0.009(5) 0.028(5) -0.009(4)
C40 0.121(7) 0.060(4) 0.063(5) 0.012(4) 0.002(4) 0.015(4)
C42 0.073(5) 0.139(9) 0.112(8) 0.021(7) -0.023(5) 0.025(5)
C38 0.058(4) 0.110(7) 0.145(9) -0.027(7) -0.012(5) 0.002(4)
C41 0.134(8) 0.125(9) 0.139(10) -0.071(8) 0.013(7) -0.065(7)
C90 0.134(8) 0.060(5) 0.079(6) 0.007(4) -0.039(6) 0.008(5)
C102 0.102(6) 0.059(4) 0.094(6) 0.019(4) 0.036(5) 0.031(4)
C99 0.076(5) 0.122(7) 0.099(7) 0.010(6) 0.044(5) 0.013(5)
C100 0.057(4) 0.171(10) 0.096(7) 0.012(7) 0.002(4) 0.024(5)
C89 0.161(9) 0.056(5) 0.066(5) 0.012(4) -0.003(6) -0.034(5)
C91 0.084(5) 0.117(7) 0.134(9) -0.046(7) -0.031(5) 0.057(5)
C101 0.103(6) 0.079(5) 0.068(5) 0.018(4) 0.033(4) 0.031(4)
C92 0.068(5) 0.155(9) 0.101(7) 0.068(7) -0.014(4) 0.001(5)
C103 0.147(8) 0.067(5) 0.091(7) -0.032(5) -0.013(6) -0.012(5)
C97 0.084(6) 0.086(7) 0.195(13) -0.006(7) 0.043(7) -0.021(5)
C93 0.070(5) 0.170(10) 0.067(6) -0.028(6) -0.016(4) 0.005(5)
C95 0.118(7) 0.066(5) 0.117(8) 0.000(5) 0.015(6) -0.002(5)
C94 0.100(6) 0.096(7) 0.111(8) -0.038(6) -0.026(6) -0.021(5)
C88 0.094(6) 0.074(5) 0.177(11) 0.014(6) 0.063(7) 0.008(4)
C96 0.122(7) 0.065(5) 0.110(8) 0.008(5) 0.033(6) -0.003(5)
C98 0.103(7) 0.069(6) 0.186(12) -0.028(6) 0.053(7) -0.020(5)
C109 0.079(5) 0.084(5) 0.071(5) 0.009(4) 0.016(4) -0.023(4)
O7 0.125(3) 0.112(3) 0.162(4) -0.004(3) 0.063(3) -0.011(2)
C114 0.125(3) 0.112(3) 0.162(4) -0.004(3) 0.063(3) -0.011(2)
C116 0.144(9) 0.095(7) 0.133(10) 0.014(7) -0.078(9) -0.032(7)
C117 0.29(2) 0.156(12) 0.138(13) -0.067(11) 0.097(14) -0.073(13)
C119 0.108(9) 0.238(17) 0.155(13) 0.064(12) 0.020(9) -0.057(10)
C115 0.125(3) 0.112(3) 0.162(4) -0.004(3) 0.063(3) -0.011(2)
C118 0.087(7) 0.184(12) 0.182(14) 0.004(11) -0.039(8) 0.030(8)
C113 0.125(3) 0.112(3) 0.162(4) -0.004(3) 0.063(3) -0.011(2)
O20 0.125(3) 0.112(3) 0.162(4) -0.004(3) 0.063(3) -0.011(2)
C112 0.125(3) 0.112(3) 0.162(4) -0.004(3) 0.063(3) -0.011(2)
C81B 0.026(5) 0.062(8) 0.113(14) -0.001(11) -0.009(8) -0.011(5)
C80B 0.083(13) 0.060(10) 0.083(12) -0.046(8) -0.007(9) -0.009(9)
C37A 0.056(5) 0.071(6) 0.100(10) -0.007(6) -0.002(5) -0.002(4)
C38A 0.135(12) 0.057(6) 0.050(6) -0.021(5) -0.025(7) 0.027(7)

loop_
_atom_type_symbol
_atom_type_description
_atom_type_scat_dispersion_real
_atom_type_scat_dispersion_imag
_atom_type_scat_source
C C 0.0033 0.0016 'International Tables Vol C Tables 4.2.6.8 and 6.1.1.4'
H H 0.0000 0.0000 'International Tables Vol C Tables 4.2.6.8 and 6.1.1.4'
N N 0.0061 0.0033 'International Tables Vol C Tables 4.2.6.8 and 6.1.1.4'
O O 0.0106 0.0060 'International Tables Vol C Tables 4.2.6.8 and 6.1.1.4'
Si Si 0.0817 0.0704 'International Tables Vol C Tables 4.2.6.8 and 6.1.1.4'
K K 0.2009 0.2494 'International Tables Vol C Tables 4.2.6.8 and 6.1.1.4'
Co Co 0.3494 0.9721 'International Tables Vol C Tables 4.2.6.8 and 6.1.1.4'

loop_
_geom_angle_atom_site_label_1
_geom_angle_atom_site_label_2
_geom_angle_atom_site_label_3
_geom_angle
_geom_angle_site_symmetry_1
_geom_angle_site_symmetry_3
C36A C31A C32A 120.0 . .
C36A C31A N5 128.1(3) . .
C32A C31A N5 111.9(3) . .
C31A C36A C35A 120.0 . .
C31A C36A C37A 112.8(4) . .
C35A C36A C37A 127.1(4) . .
C34A C35A C36A 120.0 . .
C33A C34A C35A 120.0 . .
C34A C33A C32A 120.0 . .
C33A C32A C31A 120.0 . .
C33A C32A C38A 111.0(5) . .
C31A C32A C38A 128.8(5) . .
C36B C31B C32B 120.0 . .
C36B C31B N5 126.5(3) . .
C32B C31B N5 113.5(3) . .
C35B C36B C31B 120.0 . .
C35B C36B C37B 134.1(11) . .
C31B C36B C37B 105.6(11) . .
C36B C35B C34B 120.0 . .
C35B C34B C33B 120.0 . .
C32B C33B C34B 120.0 . .
C33B C32B C31B 120.0 . .
C33B C32B C38B 114.1(18) . .
C31B C32B C38B 125.4(17) . .
C75A C74A C79A 120.0 . .
C75A C74A N8 117.6(3) . .
C79A C74A N8 122.4(3) . .
C74A C75A C76A 120.0 . .
C74A C75A C80A 121.2(8) . .
C76A C75A C80A 118.7(8) . .
C75A C76A C77A 120.0 . .
C76A C77A C78A 120.0 . .
C77A C78A C79A 120.0 . .
C74A C79A C78A 120.0 . .
C74A C79A C81A 122.0(9) . .
C78A C79A C81A 117.6(9) . .
C79B C74B C75B 120.0 . .
C79B C74B N8 114.3(3) . .
C75B C74B N8 124.6(3) . .
C74B C79B C78B 120.0 . .
C74B C79B C81B 122.4(6) . .
C78B C79B C81B 117.6(6) . .
C77B C78B C79B 120.0 . .
C76B C77B C78B 120.0 . .
C77B C76B C75B 120.0 . .
C74B C75B C76B 120.0 . .
C74B C75B C80B 114.6(7) . .
C76B C75B C80B 125.4(7) . .
N2 Co1 N3 136.7(2) . .
N2 Co1 N1 96.75(17) . .
N3 Co1 N1 123.7(2) . .
N9 Co3 N8 136.8(2) . .
N9 Co3 N7 124.35(18) . .
N8 Co3 N7 95.87(17) . .
N6 Co2 N5 133.1(2) . .
N6 Co2 N4 128.7(2) . .
N5 Co2 N4 96.49(19) . .
N11 Co4 N12 133.8(2) . .
N11 Co4 N10 96.42(17) . .
N12 Co4 N10 126.54(18) . .
C12 N1 C9 106.4(4) . .
C12 N1 Co1 128.9(4) . .
C9 N1 Co1 123.9(3) . .
C2 N2 C17 118.9(4) . .
C2 N2 Co1 123.7(4) . .
C17 N2 Co1 117.1(3) . .
Si2 N3 Si1 126.9(2) . .
Si2 N3 Co1 114.2(2) . .
Si1 N3 Co1 118.7(2) . .
N3 Si2 C26 113.6(3) . .
N3 Si2 C27 113.2(3) . .
C26 Si2 C27 104.9(4) . .
N3 Si2 C25 109.0(2) . .
C26 Si2 C25 107.9(4) . .
C27 Si2 C25 107.9(3) . .
N3 Si1 C28 112.7(3) . .
N3 Si1 C30 111.0(3) . .
C28 Si1 C30 104.7(4) . .
N3 Si1 C29 112.5(3) . .
C28 Si1 C29 107.4(4) . .
C30 Si1 C29 108.1(4) . .
C44 N7 C47 107.6(4) . .
C44 N7 Co3 123.6(3) . .
C47 N7 Co3 128.0(3) . .
Si4 N6 Si3 126.1(3) . .
Si4 N6 Co2 120.2(3) . .
Si3 N6 Co2 113.6(2) . .
Si6 N9 Si5 126.4(2) . .
Si6 N9 Co3 115.5(2) . .
Si5 N9 Co3 117.9(2) . .
C10 N5 C31A 116.3(4) . .
C10 N5 C31B 116.4(4) . .
C31A N5 C31B 14.49(6) . .
C10 N5 Co2 124.3(4) . .
C31A N5 Co2 117.6(3) . .
C31B N5 Co2 119.4(3) . .
C4 N4 C1 104.5(4) . .
C4 N4 Co2 129.6(4) . .
C1 N4 Co2 125.9(4) . .
C53 N8 C74A 118.2(4) . .
C53 N8 C74B 116.6(4) . .
C74A N8 C74B 16.78(6) . .
C53 N8 Co3 125.0(3) . .
C74A N8 Co3 115.2(3) . .
C74B N8 Co3 118.3(3) . .
N11 C45 C44 124.7(4) . .
N11 C45 C46 129.4(4) . .
C44 C45 C46 105.8(4) . .
N1 C9 C1 122.9(4) . .
N1 C9 C10 110.7(4) . .
C1 C9 C10 126.4(4) . .
N10 C52 C44 122.8(4) . .
N10 C52 C53 111.6(4) . .
C44 C52 C53 125.6(4) . .
N4 C1 C2 112.0(5) . .
N4 C1 C9 121.4(4) . .
C2 C1 C9 126.6(5) . .
N2 C2 C1 125.1(5) . .
N2 C2 C3 129.8(5) . .
C1 C2 C3 105.1(4) . .
C18 C17 C22 119.1(5) . .
C18 C17 N2 119.3(4) . .
C22 C17 N2 121.5(5) . .
C5 C6 C7 120.6(6) . .
N7 C44 C52 123.7(4) . .
N7 C44 C45 110.1(4) . .
C52 C44 C45 126.2(4) . .
N4 C4 C3 112.6(5) . .
N4 C4 C5 125.2(5) . .
C3 C4 C5 122.2(5) . .
C4 C3 C8 119.0(5) . .
C4 C3 C2 105.9(5) . .
C8 C3 C2 135.0(5) . .
N10 C55 C56 127.3(4) . .
N10 C55 C54 111.6(4) . .
C56 C55 C54 121.2(5) . .
C50 C51 C46 118.9(5) . .
C49 C48 C47 117.8(5) . .
C59 C54 C55 118.5(5) . .
C59 C54 C53 135.8(5) . .
C55 C54 C53 105.7(4) . .
C57 C56 C55 118.7(5) . .
C56 C57 C58 121.0(5) . .
C7 C8 C3 118.3(5) . .
N7 C47 C48 127.5(5) . .
N7 C47 C46 110.4(4) . .
C48 C47 C46 122.0(5) . .
C16 C11 C12 120.3(6) . .
C16 C11 C10 134.2(5) . .
C12 C11 C10 105.4(5) . .
C48 C49 C50 120.7(5) . .
C20 C19 C18 120.3(6) . .
C6 C5 C4 117.2(5) . .
C51 C50 C49 121.6(5) . .
N5 C10 C11 130.2(5) . .
N5 C10 C9 124.8(5) . .
C11 C10 C9 105.0(4) . .
C19 C18 C17 120.1(5) . .
C19 C18 C24 119.2(5) . .
C17 C18 C24 120.7(5) . .
N8 C53 C52 124.8(5) . .
N8 C53 C54 130.5(4) . .
C52 C53 C54 104.7(4) . .
C14 C13 C12 119.1(6) . .
C13 C14 C15 121.2(6) . .
C47 C46 C51 118.9(5) . .
C47 C46 C45 106.0(4) . .
C51 C46 C45 134.9(5) . .
C59 C58 C57 121.7(5) . .
N1 C12 C13 127.4(5) . .
N1 C12 C11 112.5(5) . .
C13 C12 C11 120.0(5) . .
C58 C59 C54 118.9(5) . .
C21 C20 C19 120.3(6) . .
C11 C16 C15 119.0(6) . .
C20 C21 C22 121.2(6) . .
C14 C15 C16 120.3(6) . .
C17 C22 C21 119.0(6) . .
C17 C22 C23 119.3(5) . .
C21 C22 C23 121.7(6) . .
C8 C7 C6 122.6(6) . .
N6 Si3 C40 113.0(3) . .
N6 Si3 C39 114.2(3) . .
C40 Si3 C39 106.4(3) . .
N6 Si3 C38 109.8(3) . .
C40 Si3 C38 107.6(5) . .
C39 Si3 C38 105.3(4) . .
N6 Si4 C42 110.7(4) . .
N6 Si4 C43 113.5(4) . .
C42 Si4 C43 108.1(4) . .
N6 Si4 C41 111.2(4) . .
C42 Si4 C41 107.5(6) . .
C43 Si4 C41 105.5(5) . .
C45 N11 C60 117.2(4) . .
C45 N11 Co4 123.3(3) . .
C60 N11 Co4 119.4(3) . .
Si7 N12 Si8 129.6(2) . .
Si7 N12 Co4 112.3(2) . .
Si8 N12 Co4 118.1(2) . .
C52 N10 C55 106.5(4) . .
C52 N10 Co4 124.8(3) . .
C55 N10 Co4 128.4(3) . .
N12 Si8 C73 109.9(3) . .
N12 Si8 C72 113.2(3) . .
C73 Si8 C72 107.9(4) . .
N12 Si8 C71 112.7(4) . .
C73 Si8 C71 106.4(4) . .
C72 Si8 C71 106.4(3) . .
N9 Si5 C82 110.4(2) . .
N9 Si5 C83 112.3(3) . .
C82 Si5 C83 108.0(3) . .
N9 Si5 C84 113.5(3) . .
C82 Si5 C84 105.8(3) . .
C83 Si5 C84 106.7(3) . .
N12 Si7 C68 108.4(3) . .
N12 Si7 C70 112.3(3) . .
C68 Si7 C70 106.2(5) . .
N12 Si7 C69 114.3(3) . .
C68 Si7 C69 109.3(4) . .
C70 Si7 C69 106.0(4) . .
N9 Si6 C87 110.3(3) . .
N9 Si6 C85 109.3(3) . .
C87 Si6 C85 108.3(4) . .
N9 Si6 C86 113.7(3) . .
C87 Si6 C86 105.8(4) . .
C85 Si6 C86 109.2(3) . .
C60 C65 C64 119.8(6) . .
C60 C65 C66 122.0(5) . .
C64 C65 C66 118.2(6) . .
C65 C60 N11 118.9(5) . .
C65 C60 C61 120.9(5) . .
N11 C60 C61 120.2(5) . .
C61 C62 C63 119.9(6) . .
C62 C61 C60 118.1(5) . .
C62 C61 C67 122.4(5) . .
C60 C61 C67 119.5(5) . .
O3 K1 O3 101.5(2) . 2_665
O3 K1 O2 151.69(13) . .
O3 K1 O2 80.22(15) 2_665 .
O3 K1 O2 80.22(15) . 2_665
O3 K1 O2 151.69(13) 2_665 2_665
O2 K1 O2 111.6(2) . 2_665
O3 K1 O1 147.88(13) . 2_665
O3 K1 O1 83.82(14) 2_665 2_665
O2 K1 O1 60.29(11) . 2_665
O2 K1 O1 80.73(13) 2_665 2_665
O3 K1 O1 83.82(14) . .
O3 K1 O1 147.88(13) 2_665 .
O2 K1 O1 80.74(13) . .
O2 K1 O1 60.28(11) 2_665 .
O1 K1 O1 108.46(18) 2_665 .
O3 K1 O4 74.69(14) . .
O3 K1 O4 60.29(16) 2_665 .
O2 K1 O4 82.16(13) . .
O2 K1 O4 144.21(13) 2_665 .
O1 K1 O4 132.35(13) 2_665 .
O1 K1 O4 91.63(14) . .
O3 K1 O4 60.29(16) . 2_665
O3 K1 O4 74.69(14) 2_665 2_665
O2 K1 O4 144.21(13) . 2_665
O2 K1 O4 82.16(13) 2_665 2_665
O1 K1 O4 91.63(14) 2_665 2_665
O1 K1 O4 132.35(13) . 2_665
O4 K1 O4 106.2(2) . 2_665
O20 K2 O20 73.3(4) . 2_655
O20 K2 O6 153.5(2) . 2_655
O20 K2 O6 108.5(3) 2_655 2_655
O20 K2 O6 108.5(3) . .
O20 K2 O6 153.5(2) 2_655 .
O6 K2 O6 81.8(4) 2_655 .
O20 K2 O5 141.9(3) . .
O20 K2 O5 78.5(2) 2_655 .
O6 K2 O5 60.9(2) 2_655 .
O6 K2 O5 86.2(2) . .
O20 K2 O5 78.5(2) . 2_655
O20 K2 O5 141.9(3) 2_655 2_655
O6 K2 O5 86.2(2) 2_655 2_655
O6 K2 O5 60.9(2) . 2_655
O5 K2 O5 137.0(3) . 2_655
O20 K2 O7 85.3(3) . 2_655
O20 K2 O7 57.3(2) 2_655 2_655
O6 K2 O7 74.7(3) 2_655 2_655
O6 K2 O7 148.1(3) . 2_655
O5 K2 O7 100.6(2) . 2_655
O5 K2 O7 95.7(2) 2_655 2_655
O20 K2 O7 57.3(2) . .
O20 K2 O7 85.3(3) 2_655 .
O6 K2 O7 148.1(3) 2_655 .
O6 K2 O7 74.7(3) . .
O5 K2 O7 95.7(2) . .
O5 K2 O7 100.6(2) 2_655 .
O7 K2 O7 134.4(4) 2_655 .
O20 K2 C119 78.1(3) . 2_655
O20 K2 C119 151.1(3) 2_655 2_655
O6 K2 C119 95.2(3) 2_655 2_655
O6 K2 C119 43.9(3) . 2_655
O5 K2 C119 128.8(3) . 2_655
O5 K2 C119 21.2(3) 2_655 2_655
O7 K2 C119 116.6(3) 2_655 2_655
O7 K2 C119 82.8(4) . 2_655
O13 K3 O10 91.38(19) . .
O13 K3 O9 77.8(2) . .
O10 K3 O9 145.92(16) . .
O13 K3 O14 139.4(2) . .
O10 K3 O14 77.77(16) . .
O9 K3 O14 130.35(17) . .
O13 K3 O8 132.7(2) . .
O10 K3 O8 112.27(17) . .
O9 K3 O8 59.46(18) . .
O14 K3 O8 86.93(17) . .
O13 K3 O15 113.47(18) . .
O10 K3 O15 136.12(15) . .
O9 K3 O15 76.99(15) . .
O14 K3 O15 59.64(16) . .
O8 K3 O15 77.57(16) . .
O13 K3 O11 74.56(17) . .
O10 K3 O11 59.06(16) . .
O9 K3 O11 86.86(16) . .
O14 K3 O11 127.23(18) . .
O8 K3 O11 83.33(17) . .
O15 K3 O11 159.45(16) . .
O13 K3 O12 60.00(18) . .
O10 K3 O12 88.77(18) . .
O9 K3 O12 112.15(19) . .
O14 K3 O12 80.56(19) . .
O8 K3 O12 152.69(18) . .
O15 K3 O12 75.15(17) . .
O11 K3 O12 123.46(18) . .
C64 C63 C62 121.0(6) . .
C63 C64 C65 120.0(6) . .
C105 O1 C104 110.9(5) . .
C105 O1 K1 116.7(4) . .
C104 O1 K1 109.2(3) . .
C107 O2 C106 111.1(5) . .
C107 O2 K1 116.8(3) . .
C106 O2 K1 122.2(4) . .
C108 O3 C109 112.6(5) . .
C108 O3 K1 119.8(4) . .
C109 O3 K1 118.2(4) . .
C111 O4 C110 112.3(6) . .
C111 O4 K1 116.3(4) . .
C110 O4 K1 106.0(4) . .
O1 C104 C107 107.9(5) . 2_665
O2 C107 C104 110.9(5) . 2_665
O3 C108 C110 110.0(6) . 2_665
C108 C110 O4 110.4(7) 2_665 .
C117 O6 C116 118.8(12) . .
C117 O6 K2 118.9(8) . .
C116 O6 K2 114.6(7) . .
C119 O5 C118 115.3(9) . .
C119 O5 K2 109.7(7) . .
C118 O5 K2 114.9(7) . .
C102 O15 C103 108.6(6) . .
C102 O15 K3 113.6(5) . .
C103 O15 K3 112.5(5) . .
C89 O8 C88 110.7(8) . .
C89 O8 K3 109.3(4) . .
C88 O8 K3 116.0(5) . .
C92 O10 C93 112.6(7) . .
C92 O10 K3 118.4(5) . .
C93 O10 K3 119.2(5) . .
C95 O11 C94 110.2(7) . .
C95 O11 K3 121.6(6) . .
C94 O11 K3 110.8(5) . .
C101 O14 C100 115.0(7) . .
C101 O14 K3 116.8(4) . .
C100 O14 K3 117.8(5) . .
C90 O9 C91 113.9(7) . .
C90 O9 K3 116.8(4) . .
C91 O9 K3 119.1(6) . .
C98 O13 C99 117.1(8) . .
C98 O13 K3 109.8(5) . .
C99 O13 K3 121.6(5) . .
C96 O12 C97 113.4(7) . .
C96 O12 K3 126.5(5) . .
C97 O12 K3 113.0(5) . .
O9 C90 C89 105.4(6) . .
O15 C102 C101 106.1(6) . .
O8 C89 C90 107.6(7) . .
O14 C101 C102 111.2(6) . .
C98 C97 O12 111.3(8) . .
O10 C93 C94 110.6(8) . .
O11 C94 C93 107.0(7) . .
O13 C98 C97 112.4(11) . .
C115 O7 C114 114.9(9) . .
C115 O7 K2 122.6(7) . .
C114 O7 K2 120.3(7) . .
O7 C114 C113 120.7(10) . .
O6 C116 C119 115.4(10) . 2_655
O5 C119 C116 109.8(10) . 2_655
C114 C113 O20 117.8(10) . .
C112 O20 C113 119.4(9) . .
C112 O20 K2 119.3(6) . .
C113 O20 K2 121.0(6) . .

loop_
_geom_bond_atom_site_label_1
_geom_bond_atom_site_label_2
_geom_bond_distance
_geom_bond_site_symmetry_2
C31A C36A 1.3900 .
C31A C32A 1.3900 .
C31A N5 1.413(6) .
C36A C35A 1.3900 .
C36A C37A 1.578(13) .
C35A C34A 1.3900 .
C34A C33A 1.3900 .
C33A C32A 1.3900 .
C32A C38A 1.527(16) .
C31B C36B 1.3900 .
C31B C32B 1.3901 .
C31B N5 1.543(6) .
C36B C35B 1.3899 .
C36B C37B 1.52(3) .
C35B C34B 1.3899 .
C34B C33B 1.3901 .
C33B C32B 1.3899 .
C32B C38B 1.54(4) .
C74A C75A 1.3900 .
C74A C79A 1.3900 .
C74A N8 1.420(5) .
C75A C76A 1.3900 .
C75A C80A 1.63(3) .
C76A C77A 1.3900 .
C77A C78A 1.3900 .
C78A C79A 1.3900 .
C79A C81A 1.56(2) .
C74B C79B 1.3899 .
C74B C75B 1.3900 .
C74B N8 1.482(5) .
C79B C78B 1.3902 .
C79B C81B 1.522(17) .
C78B C77B 1.3901 .
C77B C76B 1.3901 .
C76B C75B 1.3902 .
C75B C80B 1.54(2) .
Co1 N2 1.912(4) .
Co1 N3 1.914(4) .
Co1 N1 1.934(4) .
Co3 N9 1.910(4) .
Co3 N8 1.920(4) .
Co3 N7 1.960(4) .
Co2 N6 1.907(4) .
Co2 N5 1.913(5) .
Co2 N4 1.936(4) .
Co4 N11 1.906(4) .
Co4 N12 1.917(4) .
Co4 N10 1.936(4) .
N1 C12 1.374(7) .
N1 C9 1.384(6) .
N2 C2 1.361(6) .
N2 C17 1.420(6) .
N3 Si2 1.703(4) .
N3 Si1 1.719(4) .
Si2 C26 1.863(7) .
Si2 C27 1.864(6) .
Si2 C25 1.872(7) .
Si1 C28 1.865(8) .
Si1 C30 1.876(7) .
Si1 C29 1.886(8) .
N7 C44 1.380(6) .
N7 C47 1.381(6) .
N6 Si4 1.693(5) .
N6 Si3 1.704(5) .
N9 Si6 1.702(4) .
N9 Si5 1.713(4) .
N5 C10 1.347(7) .
N4 C4 1.381(7) .
N4 C1 1.396(7) .
N8 C53 1.339(6) .
C45 N11 1.372(6) .
C45 C44 1.430(6) .
C45 C46 1.446(7) .
C9 C1 1.416(7) .
C9 C10 1.464(7) .
C52 N10 1.375(6) .
C52 C44 1.413(6) .
C52 C53 1.449(6) .
C1 C2 1.412(7) .
C2 C3 1.445(7) .
C17 C18 1.408(7) .
C17 C22 1.404(7) .
C6 C5 1.383(8) .
C6 C7 1.413(8) .
C4 C3 1.400(7) .
C4 C5 1.402(7) .
C3 C8 1.428(8) .
C55 N10 1.381(6) .
C55 C56 1.396(7) .
C55 C54 1.432(6) .
C51 C50 1.354(8) .
C51 C46 1.420(7) .
C48 C49 1.384(8) .
C48 C47 1.387(7) .
C54 C59 1.406(7) .
C54 C53 1.453(7) .
C56 C57 1.366(8) .
C57 C58 1.399(8) .
C8 C7 1.340(9) .
C47 C46 1.419(7) .
C11 C16 1.379(9) .
C11 C12 1.427(7) .
C11 C10 1.450(8) .
C49 C50 1.426(8) .
C19 C20 1.377(10) .
C19 C18 1.394(8) .
C18 C24 1.502(8) .
C13 C14 1.388(9) .
C13 C12 1.391(8) .
C14 C15 1.389(9) .
C58 C59 1.377(8) .
C20 C21 1.366(10) .
C16 C15 1.410(9) .
C23 C22 1.502(9) .
C21 C22 1.406(9) .
Si3 C40 1.860(7) .
Si3 C39 1.867(7) .
Si3 C38 1.902(9) .
Si4 C42 1.878(8) .
Si4 C43 1.879(9) .
Si4 C41 1.903(9) .
N11 C60 1.420(6) .
N12 Si7 1.703(5) .
N12 Si8 1.707(5) .
Si8 C73 1.866(7) .
Si8 C72 1.872(8) .
Si8 C71 1.875(8) .
Si5 C82 1.866(6) .
Si5 C83 1.877(6) .
Si5 C84 1.884(7) .
Si7 C68 1.849(9) .
Si7 C70 1.871(8) .
Si7 C69 1.883(7) .
Si6 C87 1.869(8) .
Si6 C85 1.880(6) .
Si6 C86 1.893(6) .
C67 C61 1.467(9) .
C65 C60 1.382(8) .
C65 C64 1.400(8) .
C65 C66 1.505(9) .
C60 C61 1.428(7) .
C62 C61 1.378(8) .
C62 C63 1.426(10) .
K1 O3 2.706(5) .
K1 O3 2.706(5) 2_665
K1 O2 2.803(4) .
K1 O2 2.803(4) 2_665
K1 O1 2.861(4) 2_665
K1 O1 2.862(4) .
K1 O4 2.873(5) .
K1 O4 2.873(5) 2_665
K2 O20 2.789(8) .
K2 O20 2.789(8) 2_655
K2 O6 2.822(7) 2_655
K2 O6 2.822(7) .
K2 O5 2.833(6) .
K2 O5 2.833(6) 2_655
K2 O7 2.839(8) 2_655
K2 O7 2.840(8) .
K2 C119 3.526(11) 2_655
K3 O13 2.721(5) .
K3 O10 2.763(5) .
K3 O9 2.808(5) .
K3 O14 2.810(5) .
K3 O8 2.842(5) .
K3 O15 2.846(5) .
K3 O11 2.897(6) .
K3 O12 2.903(6) .
C63 C64 1.353(10) .
O1 C105 1.405(7) .
O1 C104 1.433(7) .
O2 C107 1.397(7) .
O2 C106 1.408(8) .
O3 C108 1.423(9) .
O3 C109 1.466(8) .
O4 C111 1.418(9) .
O4 C110 1.433(9) .
C104 C107 1.500(9) 2_665
C107 C104 1.500(9) 2_665
C108 C110 1.434(11) 2_665
C110 C108 1.434(11) 2_665
O6 C117 1.382(15) .
O6 C116 1.384(12) .
O5 C119 1.352(14) .
O5 C118 1.413(13) .
O15 C102 1.404(8) .
O15 C103 1.433(11) .
O8 C89 1.388(10) .
O8 C88 1.429(9) .
O10 C92 1.398(9) .
O10 C93 1.420(10) .
O11 C95 1.384(10) .
O11 C94 1.419(10) .
O14 C101 1.393(9) .
O14 C100 1.437(10) .
O9 C90 1.423(10) .
O9 C91 1.463(10) .
O13 C98 1.412(11) .
O13 C99 1.433(11) .
O12 C96 1.383(10) .
O12 C97 1.466(10) .
C90 C89 1.518(13) .
C102 C101 1.545(13) .
C97 C98 1.420(14) .
C93 C94 1.487(13) .
O7 C115 1.329(12) .
O7 C114 1.338(12) .
C114 C113 1.332(14) .
C116 C119 1.527(18) 2_655
C119 C116 1.527(18) 2_655
C113 O20 1.436(13) .
O20 C112 1.372(12) .
